data_7703981
loop_
_publ_author_name
'Shao, Jingjing'
'Zhou, Hairong'
'Wang, Yaorong'
'Luo, Yunjie'
'Yao, Yingming'

_publ_section_title
;
 Lanthanum complexes stabilized by a pentadentate Schiff-base ligand:
 synthesis, characterization, and reactivity in statistical
 copolymerization of \e-caprolactone and l-lactide.
;
_journal_issue 18
_journal_name_full 'Dalton transactions (Cambridge, England : 2003)'
_journal_page_first 5842
_journal_page_last 5850
_journal_paper_doi 10.1039/d0dt00179a
_journal_volume 49
_journal_year 2020
_chemical_formula_moiety 'C53 H82 La N3 O4, 2.5(C4 H8 O)'
_chemical_formula_sum 'C63 H102 La N3 O6.5'
_chemical_formula_weight 1144.38
_space_group_crystal_system tetragonal
_space_group_IT_number 88
_space_group_name_Hall '-I 4ad'
_space_group_name_H-M_alt 'I 41/a :2'
_atom_sites_solution_hydrogens geom
_audit_block_doi 10.5517/ccdc.csd.cc24d36w
_audit_creation_date 2019-12-09
_audit_creation_method
;
Olex2 1.2
(compiled 2018.05.29 svn.r3508 for OlexSys, GUI svn.r5506)
;
_audit_update_record
;
2020-01-15 deposited with the CCDC.	2020-04-06 downloaded from the CCDC.
;
_cell_angle_alpha 90
_cell_angle_beta 90
_cell_angle_gamma 90
_cell_formula_units_Z 16
_cell_length_a 28.6963(3)
_cell_length_b 28.6963(3)
_cell_length_c 33.2864(6)
_cell_measurement_reflns_used 18481
_cell_measurement_temperature 223(2)
_cell_measurement_theta_max 29.4540
_cell_measurement_theta_min 3.4320
_cell_volume 27410.6(6)
_computing_cell_refinement
;
CrysAlisPro, Agilent Technologies,
Version 1.171.36.28 (release 01-02-2013 CrysAlis171 .NET)
(compiled Feb  1 2013,16:14:44)
;
_computing_data_collection
;
CrysAlisPro, Agilent Technologies,
Version 1.171.36.28 (release 01-02-2013 CrysAlis171 .NET)
(compiled Feb  1 2013,16:14:44)
;
_computing_data_reduction
;
CrysAlisPro, Agilent Technologies,
Version 1.171.36.28 (release 01-02-2013 CrysAlis171 .NET)
(compiled Feb  1 2013,16:14:44)
;
_computing_molecular_graphics 'Olex2 (Dolomanov et al., 2009)'
_computing_publication_material 'Olex2 (Dolomanov et al., 2009)'
_computing_structure_refinement 'ShelXL (Sheldrick, 2015)'
_computing_structure_solution 'SHELXS-97 (Sheldrick, 1990)'
_diffrn_ambient_temperature 223.15
_diffrn_detector_area_resol_mean 10.4692
_diffrn_measured_fraction_theta_full 0.998
_diffrn_measured_fraction_theta_max 0.998
_diffrn_measurement_device_type 'Xcalibur, Atlas, Gemini'
_diffrn_measurement_method '\w scans'
_diffrn_radiation_type MoK\a
_diffrn_radiation_wavelength 0.71073
_diffrn_reflns_av_R_equivalents 0.0374
_diffrn_reflns_av_unetI/netI 0.0354
_diffrn_reflns_Laue_measured_fraction_full 0.998
_diffrn_reflns_Laue_measured_fraction_max 0.998
_diffrn_reflns_limit_h_max 27
_diffrn_reflns_limit_h_min -35
_diffrn_reflns_limit_k_max 24
_diffrn_reflns_limit_k_min -35
_diffrn_reflns_limit_l_max 30
_diffrn_reflns_limit_l_min -41
_diffrn_reflns_number 62531
_diffrn_reflns_point_group_measured_fraction_full 0.998
_diffrn_reflns_point_group_measured_fraction_max 0.998
_diffrn_reflns_theta_full 25.242
_diffrn_reflns_theta_max 26.370
_diffrn_reflns_theta_min 3.150
_exptl_absorpt_coefficient_mu 0.669
_exptl_absorpt_correction_T_max 1.00000
_exptl_absorpt_correction_T_min 0.92483
_exptl_absorpt_correction_type multi-scan
_exptl_absorpt_process_details
;
CrysAlisPro, Agilent Technologies,
Version 1.171.36.28 (release 01-02-2013 CrysAlis171 .NET)
(compiled Feb  1 2013,16:14:44)
Empirical absorption correction using spherical harmonics,
 implemented in SCALE3 ABSPACK scaling algorithm.
;
_exptl_crystal_colour colourless
_exptl_crystal_colour_primary colourless
_exptl_crystal_density_diffrn 1.109
_exptl_crystal_density_method 'not measured'
_exptl_crystal_description block
_exptl_crystal_F_000 9760
_exptl_crystal_size_max 0.5
_exptl_crystal_size_mid 0.4
_exptl_crystal_size_min 0.2
_refine_diff_density_max 0.989
_refine_diff_density_min -0.568
_refine_diff_density_rms 0.090
_refine_ls_extinction_method none
_refine_ls_goodness_of_fit_ref 1.104
_refine_ls_hydrogen_treatment constr
_refine_ls_matrix_type full
_refine_ls_number_parameters 662
_refine_ls_number_reflns 14002
_refine_ls_number_restraints 25
_refine_ls_restrained_S_all 1.109
_refine_ls_R_factor_all 0.0724
_refine_ls_R_factor_gt 0.0464
_refine_ls_shift/su_max 0.001
_refine_ls_shift/su_mean 0.000
_refine_ls_structure_factor_coef Fsqd
_refine_ls_weighting_details 'w=1/[\s^2^(Fo^2^)+(0.0578P)^2^+106.6705P] where P=(Fo^2^+2Fc^2^)/3'
_refine_ls_weighting_scheme calc
_refine_ls_wR_factor_gt 0.1174
_refine_ls_wR_factor_ref 0.1392
_reflns_Friedel_coverage 0.000
_reflns_number_gt 10631
_reflns_number_total 14002
_reflns_threshold_expression 'I > 2\s(I)'
_cod_data_source_file d0dt00179a2.cif
_cod_data_source_block g130426a
_cod_depositor_comments 'Adding full bibliography for 7703981--7703985.cif.'
_cod_original_cell_volume 27410.6(8)
_cod_original_sg_symbol_H-M 'I 41/a'
_cod_original_formula_sum 'C63 H102 La N3 O6.50'
_cod_database_code 7703981
_shelx_shelxl_version_number 2016/4
_shelx_space_group_comment
;
The symmetry employed for this shelxl refinement is uniquely defined
by the following loop, which should always be used as a source of
symmetry information in preference to the above space-group names.
They are only intended as comments.
;
_olex2_refinement_description
;
1. Fixed Uiso
 At 1.2 times of:
  All C(H) groups, All C(H,H) groups
 At 1.5 times of:
  All C(H,H,H) groups
2. Restrained distances
 O8-C66 = O8-C69
 1.42 with sigma of 0.02
 C66-C67 = C67-C68 = C68-C69
 1.5 with sigma of 0.02
 C66-C68 = C67-C69
 2.49 with sigma of 0.02
 O8-C67 = O8-C68
 2.41 with sigma of 0.02
 C62-C64 = C65-C63
 2.49 with sigma of 0.02
 C62-C63 = C63-C64 = C64-C65
 1.5 with sigma of 0.02
 O7-C62 = O7-C65
 1.42 with sigma of 0.02
 C58-C60 = C61-C59
 2.49 with sigma of 0.02
 C58-C59 = C59-C60 = C60-C61
 1.5 with sigma of 0.02
 O6-C58 = O6-C61
 1.42 with sigma of 0.01
 O6-C60 = O6-C59
 2.41 with sigma of 0.02
3. Uiso/Uaniso restraints and constraints
Uiso(O8) = Uiso(C66) = Uiso(C67) = Uiso(C68) = Uiso(C69)
Uiso(C62) = Uiso(C63) = Uiso(C64) = Uiso(C65) = Uiso(O7)
Uiso(C58) = Uiso(C59) = Uiso(C60) = Uiso(C61) = Uiso(O6)
4. Others
 Fixed Sof: O6(0.5) C58(0.5) H58A(0.5) H58B(0.5) C59(0.5) H59A(0.5) H59B(0.5)
 C60(0.5) H60A(0.5) H60B(0.5) C61(0.5) H61A(0.5) H61B(0.5) O7(0.5) C62(0.5)
 H62A(0.5) H62B(0.5) C63(0.5) H63A(0.5) H63B(0.5) C64(0.5) H64A(0.5) H64B(0.5)
 C65(0.5) H65A(0.5) H65B(0.5) O8(0.5) C68(0.5) H68A(0.5) H68B(0.5) C66(0.5)
 H66A(0.5) H66B(0.5) C67(0.5) H67A(0.5) H67B(0.5) C69(0.5) H69A(0.5) H69B(0.5)
5.a Secondary CH2 refined with riding coordinates:
 C1(H1A,H1B), C2(H2A,H2B), C3(H3A,H3B), C4(H4A,H4B), C54(H54A,H54B), C55(H55A,
 H55B), C56(H56A,H56B), C57(H57A,H57B), C58(H58A,H58B), C59(H59A,H59B),
 C60(H60A,H60B), C61(H61A,H61B), C62(H62A,H62B), C63(H63A,H63B), C64(H64A,H64B),
  C65(H65A,H65B), C68(H68A,H68B), C66(H66A,H66B), C67(H67A,H67B), C69(H69A,
 H69B), C53(H53A,H53B), C50(H50A,H50B), C52(H52A,H52B), C51(H51A,H51B),
 C11(H11A,H11B)
5.b Aromatic/amide H refined with riding coordinates:
 C7(H7), C9(H9), C22(H22), C24(H24), C26(H26), C37(H37), C39(H39)
5.c Idealised Me refined as rotating group:
 C13(H13A,H13B,H13C), C14(H14A,H14B,H14C), C15(H15A,H15B,H15C), C28(H28A,H28B,
 H28C), C29(H29A,H29B,H29C), C30(H30A,H30B,H30C), C42(H42A,H42B,H42C), C43(H43A,
 H43B,H43C), C44(H44A,H44B,H44C), C45(H45A,H45B,H45C), C47(H47A,H47B,H47C),
 C48(H48A,H48B,H48C), C49(H49A,H49B,H49C), C32(H32A,H32B,H32C), C19(H19A,H19B,
 H19C), C34(H34A,H34B,H34C), C18(H18A,H18B,H18C), C33(H33A,H33B,H33C), C17(H17A,
 H17B,H17C)
;
_olex2_submission_special_instructions 'No special instructions were received'

loop_
_space_group_symop_operation_xyz
'x, y, z'
'-y+3/4, x+1/4, z+1/4'
'-x+1/2, -y, z+1/2'
'y+3/4, -x+3/4, z+3/4'
'x+1/2, y+1/2, z+1/2'
'-y+5/4, x+3/4, z+3/4'
'-x+1, -y+1/2, z+1'
'y+5/4, -x+5/4, z+5/4'
'-x, -y, -z'
'y-3/4, -x-1/4, -z-1/4'
'x-1/2, y, -z-1/2'
'-y-3/4, x-3/4, -z-3/4'
'-x+1/2, -y+1/2, -z+1/2'
'y-1/4, -x+1/4, -z+1/4'
'x, y+1/2, -z'
'-y-1/4, x-1/4, -z-1/4'

loop_
_atom_site_label
_atom_site_type_symbol
_atom_site_fract_x
_atom_site_fract_y
_atom_site_fract_z
_atom_site_U_iso_or_equiv
_atom_site_adp_type
_atom_site_occupancy
_atom_site_site_symmetry_order
_atom_site_calc_flag
_atom_site_refinement_flags_posn
_atom_site_refinement_flags_adp
_atom_site_refinement_flags_occupancy
_atom_site_disorder_assembly
_atom_site_disorder_group
La1 La 0.19644(2) 0.39864(2) 0.58559(2) 0.02675(8) Uani 1 1 d . . . . .
N1 N 0.20932(14) 0.44991(12) 0.65346(10) 0.0457(9) Uani 1 1 d . . . . .
N2 N 0.27727(12) 0.38212(12) 0.62888(10) 0.0394(8) Uani 1 1 d . . . . .
N3 N 0.22477(12) 0.30931(11) 0.58964(10) 0.0362(7) Uani 1 1 d . . . . .
O1 O 0.14225(9) 0.45808(9) 0.59204(7) 0.0316(6) Uani 1 1 d . . . . .
O2 O 0.14839(9) 0.34847(9) 0.54773(8) 0.0333(6) Uani 1 1 d . . . . .
O3 O 0.24388(9) 0.42728(9) 0.53623(7) 0.0338(6) Uani 1 1 d . . . . .
O4 O 0.14242(12) 0.35783(11) 0.64203(10) 0.0538(8) Uani 1 1 d . . . . .
O5 O 0.37612(16) 0.4082(2) 0.59891(16) 0.1068(17) Uani 1 1 d . . . . .
C1 C 0.2520(2) 0.43833(19) 0.67733(15) 0.0607(14) Uani 1 1 d . . . . .
H1A H 0.277146 0.459858 0.670038 0.073 Uiso 1 1 calc R . . . .
H1B H 0.245374 0.442447 0.705991 0.073 Uiso 1 1 calc R . . . .
C2 C 0.26711(19) 0.3912(2) 0.67027(14) 0.0625(15) Uani 1 1 d . . . . .
H2A H 0.295066 0.385055 0.686336 0.075 Uiso 1 1 calc R . . . .
H2B H 0.242693 0.369713 0.679280 0.075 Uiso 1 1 calc R . . . .
C3 C 0.29583(18) 0.33407(18) 0.62107(16) 0.0583(13) Uani 1 1 d . . . . .
H3A H 0.312182 0.333849 0.595219 0.070 Uiso 1 1 calc R . . . .
H3B H 0.318414 0.326015 0.642029 0.070 Uiso 1 1 calc R . . . .
C4 C 0.25940(18) 0.29943(16) 0.62036(16) 0.0559(13) Uani 1 1 d . . . . .
H4A H 0.244150 0.298413 0.646690 0.067 Uiso 1 1 calc R . . . .
H4B H 0.273178 0.268745 0.615279 0.067 Uiso 1 1 calc R . . . .
C5 C 0.12558(12) 0.49401(12) 0.61185(10) 0.0283(7) Uani 1 1 d . . . . .
C6 C 0.08874(12) 0.52186(12) 0.59667(11) 0.0281(7) Uani 1 1 d . . . . .
C7 C 0.07229(13) 0.55827(13) 0.62017(11) 0.0321(8) Uani 1 1 d . . . . .
H7 H 0.048105 0.576673 0.609632 0.038 Uiso 1 1 calc R . . . .
C8 C 0.08900(14) 0.56948(14) 0.65820(12) 0.0378(9) Uani 1 1 d . . . . .
C9 C 0.12589(16) 0.54277(15) 0.67219(12) 0.0426(10) Uani 1 1 d . . . . .
H9 H 0.138523 0.549458 0.697600 0.051 Uiso 1 1 calc R . . . .
C10 C 0.14487(14) 0.50632(14) 0.64979(11) 0.0352(8) Uani 1 1 d . . . . .
C12 C 0.06642(13) 0.51017(14) 0.55635(11) 0.0355(9) Uani 1 1 d . . . . .
C13 C 0.02852(15) 0.54534(16) 0.54449(13) 0.0445(10) Uani 1 1 d . . . . .
H13A H 0.004702 0.546191 0.565160 0.067 Uiso 1 1 calc GR . . . .
H13B H 0.014612 0.536004 0.519177 0.067 Uiso 1 1 calc GR . . . .
H13C H 0.042286 0.576029 0.541643 0.067 Uiso 1 1 calc GR . . . .
C14 C 0.04426(16) 0.46161(15) 0.55939(15) 0.0492(11) Uani 1 1 d . . . . .
H14A H 0.068223 0.438763 0.565253 0.074 Uiso 1 1 calc GR . . . .
H14B H 0.029318 0.453889 0.534116 0.074 Uiso 1 1 calc GR . . . .
H14C H 0.021239 0.461503 0.580731 0.074 Uiso 1 1 calc GR . . . .
C15 C 0.10238(16) 0.51038(18) 0.52234(12) 0.0487(11) Uani 1 1 d . . . . .
H15A H 0.117762 0.540458 0.521411 0.073 Uiso 1 1 calc GR . . . .
H15B H 0.086828 0.504617 0.496944 0.073 Uiso 1 1 calc GR . . . .
H15C H 0.125327 0.486182 0.527117 0.073 Uiso 1 1 calc GR . . . .
C20 C 0.14782(13) 0.30972(12) 0.52711(11) 0.0314(8) Uani 1 1 d . . . . .
C21 C 0.11288(14) 0.30033(13) 0.49731(12) 0.0351(8) Uani 1 1 d . . . . .
C22 C 0.11818(16) 0.26118(14) 0.47359(14) 0.0437(10) Uani 1 1 d . . . . .
H22 H 0.095988 0.256054 0.453296 0.052 Uiso 1 1 calc R . . . .
C23 C 0.15429(17) 0.22850(14) 0.47760(14) 0.0456(10) Uani 1 1 d . . . . .
C24 C 0.18419(16) 0.23522(14) 0.50880(14) 0.0436(10) Uani 1 1 d . . . . .
H24 H 0.207286 0.212722 0.513790 0.052 Uiso 1 1 calc R . . . .
C25 C 0.18177(14) 0.27454(13) 0.53379(12) 0.0342(8) Uani 1 1 d . . . . .
C26 C 0.21509(14) 0.27610(13) 0.56609(13) 0.0379(9) Uani 1 1 d . . . . .
H26 H 0.232075 0.248509 0.570285 0.045 Uiso 1 1 calc R . . . .
C27 C 0.07143(14) 0.33344(14) 0.49160(13) 0.0399(9) Uani 1 1 d . . . . .
C28 C 0.08876(15) 0.38165(14) 0.47800(13) 0.0413(9) Uani 1 1 d . . . . .
H28A H 0.109058 0.394634 0.498433 0.062 Uiso 1 1 calc GR . . . .
H28B H 0.062301 0.402163 0.473987 0.062 Uiso 1 1 calc GR . . . .
H28C H 0.105845 0.378538 0.452998 0.062 Uiso 1 1 calc GR . . . .
C29 C 0.04472(16) 0.33747(17) 0.53125(16) 0.0543(12) Uani 1 1 d . . . . .
H29A H 0.033907 0.306873 0.539415 0.081 Uiso 1 1 calc GR . . . .
H29B H 0.018197 0.358012 0.527692 0.081 Uiso 1 1 calc GR . . . .
H29C H 0.065131 0.350072 0.551785 0.081 Uiso 1 1 calc GR . . . .
C30 C 0.03758(18) 0.31611(19) 0.45931(18) 0.0637(14) Uani 1 1 d . . . . .
H30A H 0.053487 0.314745 0.433624 0.096 Uiso 1 1 calc GR . . . .
H30B H 0.011365 0.337340 0.457423 0.096 Uiso 1 1 calc GR . . . .
H30C H 0.026456 0.285282 0.466431 0.096 Uiso 1 1 calc GR . . . .
C35 C 0.27230(13) 0.44649(13) 0.50857(11) 0.0324(8) Uani 1 1 d . . . . .
C36 C 0.28533(14) 0.42120(13) 0.47342(11) 0.0342(8) Uani 1 1 d . . . . .
C37 C 0.31475(15) 0.44242(16) 0.44574(12) 0.0423(10) Uani 1 1 d . . . . .
H37 H 0.322863 0.425784 0.422441 0.051 Uiso 1 1 calc R . . . .
C38 C 0.33266(16) 0.48673(16) 0.45074(13) 0.0451(10) Uani 1 1 d . . . . .
C39 C 0.32019(14) 0.51045(15) 0.48513(13) 0.0407(9) Uani 1 1 d . . . . .
H39 H 0.332676 0.540357 0.489233 0.049 Uiso 1 1 calc R . . . .
C40 C 0.29004(14) 0.49252(14) 0.51418(11) 0.0343(8) Uani 1 1 d . . . . .
C41 C 0.26804(16) 0.37135(15) 0.46523(12) 0.0409(9) Uani 1 1 d . . . . .
C42 C 0.28490(18) 0.33853(16) 0.49862(15) 0.0517(11) Uani 1 1 d . . . . .
H42A H 0.318673 0.337060 0.498295 0.078 Uiso 1 1 calc GR . . . .
H42B H 0.272227 0.307611 0.494211 0.078 Uiso 1 1 calc GR . . . .
H42C H 0.274468 0.350165 0.524460 0.078 Uiso 1 1 calc GR . . . .
C43 C 0.21488(16) 0.37040(17) 0.46217(14) 0.0484(11) Uani 1 1 d . . . . .
H43A H 0.201489 0.384553 0.485983 0.073 Uiso 1 1 calc GR . . . .
H43B H 0.204326 0.338385 0.460014 0.073 Uiso 1 1 calc GR . . . .
H43C H 0.205107 0.387657 0.438573 0.073 Uiso 1 1 calc GR . . . .
C44 C 0.2864(2) 0.35123(18) 0.42564(15) 0.0605(14) Uani 1 1 d . . . . .
H44A H 0.275164 0.369939 0.403398 0.091 Uiso 1 1 calc GR . . . .
H44B H 0.275520 0.319432 0.422596 0.091 Uiso 1 1 calc GR . . . .
H44C H 0.320224 0.351589 0.425876 0.091 Uiso 1 1 calc GR . . . .
C45 C 0.3635(2) 0.5089(2) 0.41935(17) 0.0701(16) Uani 1 1 d . . . . .
H45A H 0.374109 0.485287 0.400616 0.105 Uiso 1 1 calc GR . . . .
H45B H 0.390257 0.523151 0.432321 0.105 Uiso 1 1 calc GR . . . .
H45C H 0.346080 0.532571 0.404969 0.105 Uiso 1 1 calc GR . . . .
C46 C 0.27712(15) 0.52247(14) 0.55042(13) 0.0396(9) Uani 1 1 d . . . . .
C47 C 0.29324(19) 0.49922(17) 0.58930(13) 0.0534(12) Uani 1 1 d . . . . .
H47A H 0.282289 0.467251 0.589933 0.080 Uiso 1 1 calc GR . . . .
H47B H 0.280664 0.516056 0.612120 0.080 Uiso 1 1 calc GR . . . .
H47C H 0.327013 0.499597 0.590520 0.080 Uiso 1 1 calc GR . . . .
C48 C 0.22422(16) 0.53050(16) 0.55135(15) 0.0503(11) Uani 1 1 d . . . . .
H48A H 0.215254 0.550067 0.528884 0.075 Uiso 1 1 calc GR . . . .
H48B H 0.215727 0.545722 0.576322 0.075 Uiso 1 1 calc GR . . . .
H48C H 0.208260 0.500782 0.549450 0.075 Uiso 1 1 calc GR . . . .
C49 C 0.29980(19) 0.57097(17) 0.54976(16) 0.0578(13) Uani 1 1 d . . . . .
H49A H 0.333445 0.567677 0.550060 0.087 Uiso 1 1 calc GR . . . .
H49B H 0.289913 0.588460 0.573192 0.087 Uiso 1 1 calc GR . . . .
H49C H 0.290377 0.587378 0.525616 0.087 Uiso 1 1 calc GR . . . .
C54 C 0.3799(3) 0.4082(3) 0.5572(2) 0.105(2) Uani 1 1 d . . . . .
H54A H 0.390396 0.438767 0.547635 0.125 Uiso 1 1 calc R . . . .
H54B H 0.349749 0.401125 0.544848 0.125 Uiso 1 1 calc R . . . .
C55 C 0.4136(4) 0.3728(5) 0.5474(3) 0.171(5) Uani 1 1 d . . . . .
H55A H 0.432829 0.382313 0.524463 0.205 Uiso 1 1 calc R . . . .
H55B H 0.398244 0.343227 0.540976 0.205 Uiso 1 1 calc R . . . .
C56 C 0.4424(4) 0.3685(5) 0.5845(3) 0.187(6) Uani 1 1 d . . . . .
H56A H 0.443752 0.335905 0.593335 0.224 Uiso 1 1 calc R . . . .
H56B H 0.474200 0.379471 0.579591 0.224 Uiso 1 1 calc R . . . .
C57 C 0.4197(3) 0.3972(4) 0.6148(3) 0.126(3) Uani 1 1 d . . . . .
H57A H 0.416376 0.379961 0.640071 0.152 Uiso 1 1 calc R . . . .
H57B H 0.437787 0.425529 0.619885 0.152 Uiso 1 1 calc R . . . .
O6 O 0.3713(9) 0.6598(7) 0.6082(8) 0.257(7) Uiso 0.5 1 d D . P A -1
C58 C 0.3394(9) 0.6917(11) 0.5897(10) 0.257(7) Uiso 0.5 1 d D . P A -1
H58A H 0.312171 0.696789 0.606904 0.308 Uiso 0.5 1 calc R . P A -1
H58B H 0.328756 0.679563 0.563702 0.308 Uiso 0.5 1 calc R . P A -1
C59 C 0.3662(13) 0.7362(9) 0.5841(9) 0.257(7) Uiso 0.5 1 d D . P A -1
H59A H 0.346058 0.763479 0.587570 0.308 Uiso 0.5 1 calc R . P A -1
H59B H 0.380788 0.737511 0.557513 0.308 Uiso 0.5 1 calc R . P A -1
C60 C 0.4032(11) 0.7337(10) 0.6175(10) 0.257(7) Uiso 0.5 1 d D . P A -1
H60A H 0.434734 0.732963 0.606235 0.308 Uiso 0.5 1 calc R . P A -1
H60B H 0.400521 0.760154 0.635937 0.308 Uiso 0.5 1 calc R . P A -1
C61 C 0.3915(12) 0.6881(11) 0.6385(7) 0.257(7) Uiso 0.5 1 d D . P A -1
H61A H 0.419752 0.673555 0.649340 0.308 Uiso 0.5 1 calc R . P A -1
H61B H 0.369492 0.693357 0.660530 0.308 Uiso 0.5 1 calc R . P A -1
O7 O 0.5517(9) 0.4600(9) 0.4358(8) 0.248(7) Uiso 0.5 1 d D . P B -1
C62 C 0.5611(10) 0.4317(12) 0.4697(10) 0.248(7) Uiso 0.5 1 d D . P B -1
H62A H 0.575962 0.449474 0.491318 0.298 Uiso 0.5 1 calc R . P B -1
H62B H 0.580673 0.404875 0.462708 0.298 Uiso 0.5 1 calc R . P B -1
C63 C 0.5134(12) 0.4175(11) 0.4803(10) 0.248(7) Uiso 0.5 1 d D . P B -1
H63A H 0.509817 0.416608 0.509524 0.298 Uiso 0.5 1 calc R . P B -1
H63B H 0.506909 0.386329 0.469623 0.298 Uiso 0.5 1 calc R . P B -1
C64 C 0.4800(9) 0.4521(12) 0.4626(11) 0.248(7) Uiso 0.5 1 d D . P B -1
H64A H 0.464511 0.469787 0.483914 0.298 Uiso 0.5 1 calc R . P B -1
H64B H 0.456133 0.436053 0.446664 0.298 Uiso 0.5 1 calc R . P B -1
C65 C 0.5082(11) 0.4844(11) 0.4361(10) 0.248(7) Uiso 0.5 1 d D . P B -1
H65A H 0.494856 0.487025 0.409090 0.298 Uiso 0.5 1 calc R . P B -1
H65B H 0.511266 0.515515 0.447948 0.298 Uiso 0.5 1 calc R . P B -1
O8 O 0.4777(17) 0.259(3) 0.5077(18) 0.436(16) Uiso 0.5 1 d D . P C -1
C68 C 0.542(2) 0.222(3) 0.475(2) 0.436(16) Uiso 0.5 1 d D . P C -1
H68A H 0.573038 0.223462 0.487749 0.524 Uiso 0.5 1 calc R . P C -1
H68B H 0.541603 0.194933 0.456927 0.524 Uiso 0.5 1 calc R . P C -1
C66 C 0.489(3) 0.288(2) 0.473(2) 0.436(16) Uiso 0.5 1 d D . P C -1
H66A H 0.496796 0.320003 0.482049 0.524 Uiso 0.5 1 calc R . P C -1
H66B H 0.462972 0.289746 0.454646 0.524 Uiso 0.5 1 calc R . P C -1
C67 C 0.531(2) 0.267(3) 0.4525(15) 0.436(16) Uiso 0.5 1 d D . P C -1
H67A H 0.557977 0.288017 0.453489 0.524 Uiso 0.5 1 calc R . P C -1
H67B H 0.524109 0.260003 0.424292 0.524 Uiso 0.5 1 calc R . P C -1
C69 C 0.504(4) 0.217(2) 0.508(2) 0.436(16) Uiso 0.5 1 d D . P C -1
H69A H 0.483318 0.190415 0.501464 0.524 Uiso 0.5 1 calc R . P C -1
H69B H 0.517817 0.211554 0.534156 0.524 Uiso 0.5 1 calc R . P C -1
C16 C 0.06746(16) 0.60852(16) 0.68394(14) 0.0476(11) Uani 1 1 d . . . . .
C31 C 0.1583(2) 0.18771(17) 0.44778(17) 0.0645(15) Uani 1 1 d . . . . .
C32 C 0.1651(3) 0.2070(3) 0.4058(2) 0.111(3) Uani 1 1 d . . . . .
H32A H 0.138099 0.225446 0.398330 0.166 Uiso 1 1 calc GR . . . .
H32B H 0.168794 0.181499 0.386978 0.166 Uiso 1 1 calc GR . . . .
H32C H 0.192702 0.226515 0.405244 0.166 Uiso 1 1 calc GR . . . .
C19 C 0.1036(3) 0.6388(3) 0.7013(3) 0.151(5) Uani 1 1 d . . . . .
H19A H 0.125563 0.619988 0.716423 0.226 Uiso 1 1 calc GR . . . .
H19B H 0.089225 0.661432 0.719000 0.226 Uiso 1 1 calc GR . . . .
H19C H 0.119953 0.654887 0.679873 0.226 Uiso 1 1 calc GR . . . .
C34 C 0.1999(4) 0.1571(3) 0.4579(3) 0.147(5) Uani 1 1 d . . . . .
H34A H 0.228058 0.175840 0.458074 0.221 Uiso 1 1 calc GR . . . .
H34B H 0.202844 0.132615 0.437989 0.221 Uiso 1 1 calc GR . . . .
H34C H 0.195466 0.143240 0.484251 0.221 Uiso 1 1 calc GR . . . .
C18 C 0.0353(4) 0.6392(4) 0.6598(3) 0.176(6) Uani 1 1 d . . . . .
H18A H 0.053162 0.655660 0.639466 0.265 Uiso 1 1 calc GR . . . .
H18B H 0.020368 0.661553 0.677406 0.265 Uiso 1 1 calc GR . . . .
H18C H 0.011785 0.620137 0.646829 0.265 Uiso 1 1 calc GR . . . .
C33 C 0.1156(3) 0.1579(3) 0.4499(3) 0.130(3) Uani 1 1 d . . . . .
H33A H 0.111596 0.146372 0.477055 0.195 Uiso 1 1 calc GR . . . .
H33B H 0.118849 0.131720 0.431603 0.195 Uiso 1 1 calc GR . . . .
H33C H 0.088527 0.176153 0.442273 0.195 Uiso 1 1 calc GR . . . .
C17 C 0.0382(5) 0.5870(3) 0.7154(4) 0.201(7) Uani 1 1 d . . . . .
H17A H 0.006942 0.582336 0.705135 0.301 Uiso 1 1 calc GR . . . .
H17B H 0.037094 0.607346 0.738660 0.301 Uiso 1 1 calc GR . . . .
H17C H 0.051454 0.557200 0.723090 0.301 Uiso 1 1 calc GR . . . .
C53 C 0.1252(2) 0.31050(18) 0.63891(19) 0.0668(15) Uani 1 1 d . . . . .
H53A H 0.141964 0.290059 0.657545 0.080 Uiso 1 1 calc R . . . .
H53B H 0.129533 0.298671 0.611542 0.080 Uiso 1 1 calc R . . . .
C50 C 0.1108(3) 0.3830(2) 0.6674(2) 0.087(2) Uani 1 1 d . . . . .
H50A H 0.105226 0.414411 0.656770 0.104 Uiso 1 1 calc R . . . .
H50B H 0.123200 0.385670 0.694703 0.104 Uiso 1 1 calc R . . . .
C52 C 0.0751(2) 0.3119(2) 0.6492(2) 0.0806(18) Uani 1 1 d . . . . .
H52A H 0.055819 0.308719 0.625010 0.097 Uiso 1 1 calc R . . . .
H52B H 0.067044 0.286921 0.668000 0.097 Uiso 1 1 calc R . . . .
C51 C 0.0685(3) 0.3562(4) 0.6671(4) 0.199(7) Uani 1 1 d . . . . .
H51A H 0.057606 0.351997 0.694773 0.239 Uiso 1 1 calc R . . . .
H51B H 0.044452 0.373226 0.652305 0.239 Uiso 1 1 calc R . . . .
C11 C 0.18472(16) 0.48345(15) 0.66727(12) 0.0435(10) Uani 1 1 d . . . . .
H11A H 0.207038 0.508537 0.672628 0.052 Uiso 1 1 calc R . . . .
H11B H 0.174052 0.472685 0.693654 0.052 Uiso 1 1 calc R . . . .

loop_
_atom_site_aniso_label
_atom_site_aniso_U_11
_atom_site_aniso_U_22
_atom_site_aniso_U_33
_atom_site_aniso_U_23
_atom_site_aniso_U_13
_atom_site_aniso_U_12
La1 0.02896(12) 0.02482(12) 0.02647(12) 0.00201(8) -0.00269(8) 0.00322(8)
N1 0.060(2) 0.041(2) 0.0364(19) -0.0065(15) -0.0192(16) 0.0179(17)
N2 0.0387(19) 0.0380(19) 0.042(2) 0.0050(15) -0.0118(15) 0.0063(15)
N3 0.0400(19) 0.0271(16) 0.0417(19) 0.0053(14) -0.0039(14) 0.0086(14)
O1 0.0351(14) 0.0308(14) 0.0289(13) -0.0059(10) -0.0048(10) 0.0056(11)
O2 0.0353(14) 0.0261(13) 0.0385(15) -0.0037(11) -0.0022(11) 0.0038(11)
O3 0.0367(15) 0.0335(14) 0.0312(14) 0.0036(11) 0.0003(11) -0.0007(11)
O4 0.062(2) 0.0465(18) 0.0526(19) 0.0059(14) 0.0192(16) -0.0038(16)
O5 0.066(3) 0.158(5) 0.097(4) 0.005(3) 0.000(3) 0.019(3)
C1 0.069(3) 0.070(3) 0.043(3) -0.011(2) -0.026(2) 0.018(3)
C2 0.051(3) 0.095(4) 0.042(3) 0.010(3) -0.013(2) 0.026(3)
C3 0.053(3) 0.057(3) 0.065(3) 0.008(2) -0.012(2) 0.015(2)
C4 0.065(3) 0.038(2) 0.065(3) 0.001(2) -0.023(2) 0.020(2)
C5 0.0295(18) 0.0279(18) 0.0275(18) 0.0008(14) -0.0014(14) 0.0014(14)
C6 0.0241(17) 0.0292(18) 0.0309(19) 0.0010(14) 0.0009(14) -0.0007(14)
C7 0.0291(19) 0.0304(19) 0.037(2) -0.0004(15) 0.0020(15) 0.0027(15)
C8 0.039(2) 0.036(2) 0.038(2) -0.0085(17) 0.0028(17) 0.0028(17)
C9 0.050(3) 0.046(2) 0.032(2) -0.0113(17) -0.0089(18) 0.005(2)
C10 0.041(2) 0.035(2) 0.030(2) -0.0059(15) -0.0052(16) 0.0065(17)
C12 0.030(2) 0.043(2) 0.033(2) -0.0018(16) -0.0044(15) 0.0083(17)
C13 0.041(2) 0.051(3) 0.041(2) -0.0025(19) -0.0080(18) 0.015(2)
C14 0.044(3) 0.044(3) 0.060(3) -0.015(2) -0.019(2) 0.003(2)
C15 0.048(3) 0.069(3) 0.029(2) -0.001(2) -0.0005(18) 0.018(2)
C20 0.033(2) 0.0222(18) 0.039(2) -0.0003(15) 0.0031(16) -0.0008(15)
C21 0.038(2) 0.0250(19) 0.043(2) 0.0018(16) -0.0001(17) -0.0039(16)
C22 0.049(3) 0.029(2) 0.053(3) -0.0071(18) -0.009(2) -0.0036(18)
C23 0.057(3) 0.024(2) 0.055(3) -0.0068(18) -0.002(2) 0.0015(19)
C24 0.045(2) 0.025(2) 0.060(3) -0.0012(18) 0.002(2) 0.0049(17)
C25 0.037(2) 0.0232(18) 0.043(2) 0.0024(15) 0.0008(17) 0.0004(15)
C26 0.039(2) 0.0268(19) 0.048(2) 0.0067(17) 0.0041(18) 0.0097(16)
C27 0.038(2) 0.030(2) 0.052(2) -0.0036(17) -0.0061(18) 0.0002(17)
C28 0.042(2) 0.034(2) 0.047(2) 0.0024(18) -0.0053(18) 0.0034(18)
C29 0.037(2) 0.049(3) 0.076(3) 0.005(2) 0.012(2) 0.002(2)
C30 0.046(3) 0.054(3) 0.091(4) -0.015(3) -0.026(3) 0.003(2)
C35 0.0284(19) 0.034(2) 0.035(2) 0.0067(16) -0.0023(15) 0.0024(15)
C36 0.036(2) 0.033(2) 0.034(2) 0.0044(16) -0.0001(16) 0.0016(16)
C37 0.043(2) 0.049(3) 0.035(2) 0.0018(18) 0.0056(18) 0.0006(19)
C38 0.043(2) 0.049(3) 0.043(2) 0.0064(19) 0.0071(19) -0.007(2)
C39 0.039(2) 0.035(2) 0.048(2) 0.0068(18) -0.0019(18) -0.0065(17)
C40 0.035(2) 0.036(2) 0.033(2) 0.0069(16) -0.0031(16) 0.0005(16)
C41 0.050(3) 0.037(2) 0.037(2) 0.0005(17) 0.0068(18) 0.0003(19)
C42 0.061(3) 0.035(2) 0.059(3) 0.009(2) 0.006(2) 0.006(2)
C43 0.052(3) 0.048(3) 0.045(3) -0.004(2) -0.002(2) -0.008(2)
C44 0.082(4) 0.048(3) 0.051(3) -0.009(2) 0.019(3) -0.005(3)
C45 0.077(4) 0.065(4) 0.068(4) 0.006(3) 0.027(3) -0.024(3)
C46 0.043(2) 0.032(2) 0.044(2) -0.0010(17) 0.0005(18) -0.0018(17)
C47 0.071(3) 0.049(3) 0.040(3) -0.004(2) -0.011(2) 0.002(2)
C48 0.049(3) 0.038(2) 0.064(3) 0.002(2) 0.009(2) 0.007(2)
C49 0.071(3) 0.041(3) 0.062(3) -0.007(2) 0.009(2) -0.011(2)
C54 0.091(5) 0.129(7) 0.094(6) -0.002(5) -0.019(4) 0.026(5)
C55 0.131(9) 0.257(15) 0.124(9) -0.046(9) -0.011(7) 0.060(10)
C56 0.134(9) 0.281(17) 0.145(10) -0.051(10) -0.042(8) 0.103(11)
C57 0.079(5) 0.209(11) 0.092(6) -0.001(6) -0.005(4) 0.045(6)
C16 0.046(3) 0.045(3) 0.052(3) -0.019(2) 0.004(2) 0.009(2)
C31 0.088(4) 0.034(3) 0.071(4) -0.019(2) -0.016(3) 0.009(3)
C32 0.165(8) 0.081(5) 0.086(5) -0.027(4) 0.020(5) 0.026(5)
C19 0.087(5) 0.124(7) 0.240(11) -0.142(8) -0.016(6) 0.020(5)
C34 0.205(10) 0.086(5) 0.151(8) -0.078(5) -0.070(7) 0.085(6)
C18 0.257(13) 0.153(9) 0.119(7) -0.075(6) -0.043(8) 0.153(9)
C33 0.161(8) 0.075(5) 0.154(8) -0.062(5) 0.012(6) -0.044(5)
C17 0.274(14) 0.098(6) 0.230(12) -0.068(7) 0.203(12) -0.028(8)
C53 0.071(4) 0.044(3) 0.085(4) 0.015(3) 0.032(3) 0.004(3)
C50 0.113(5) 0.066(4) 0.080(4) -0.011(3) 0.059(4) -0.008(4)
C52 0.072(4) 0.069(4) 0.101(5) 0.011(3) 0.015(3) -0.010(3)
C51 0.101(7) 0.133(8) 0.362(18) -0.117(10) 0.136(9) -0.047(6)
C11 0.056(3) 0.043(2) 0.032(2) -0.0054(17) -0.0167(19) 0.007(2)

loop_
_atom_type_symbol
_atom_type_description
_atom_type_scat_dispersion_real
_atom_type_scat_dispersion_imag
_atom_type_scat_source
C C 0.0033 0.0016 'International Tables Vol C Tables 4.2.6.8 and 6.1.1.4'
H H 0.0000 0.0000 'International Tables Vol C Tables 4.2.6.8 and 6.1.1.4'
La La -0.2871 2.4523 'International Tables Vol C Tables 4.2.6.8 and 6.1.1.4'
N N 0.0061 0.0033 'International Tables Vol C Tables 4.2.6.8 and 6.1.1.4'
O O 0.0106 0.0060 'International Tables Vol C Tables 4.2.6.8 and 6.1.1.4'

loop_
_geom_angle_atom_site_label_1
_geom_angle_atom_site_label_2
_geom_angle_atom_site_label_3
_geom_angle
_geom_angle_site_symmetry_1
_geom_angle_site_symmetry_3
_geom_angle_publ_flag
N1 La1 N2 63.07(10) . . ?
N3 La1 N1 115.60(10) . . ?
N3 La1 N2 63.80(10) . . ?
N3 La1 O4 74.09(10) . . ?
O1 La1 N1 67.44(9) . . ?
O1 La1 N2 129.72(9) . . ?
O1 La1 N3 153.94(10) . . ?
O1 La1 O2 96.11(9) . . ?
O1 La1 O4 82.51(10) . . ?
O2 La1 N1 148.55(11) . . ?
O2 La1 N2 131.51(9) . . ?
O2 La1 N3 67.80(9) . . ?
O2 La1 O4 76.80(10) . . ?
O3 La1 N1 108.74(11) . . ?
O3 La1 N2 86.38(10) . . ?
O3 La1 N3 101.45(10) . . ?
O3 La1 O1 101.62(9) . . ?
O3 La1 O2 100.58(9) . . ?
O3 La1 O4 175.39(10) . . ?
O4 La1 N1 74.64(11) . . ?
O4 La1 N2 92.55(11) . . ?
C1 N1 La1 115.6(3) . . ?
C11 N1 La1 129.1(3) . . ?
C11 N1 C1 115.3(4) . . ?
C2 N2 La1 107.4(3) . . ?
C2 N2 C3 113.9(4) . . ?
C3 N2 La1 111.3(3) . . ?
C4 N3 La1 115.3(3) . . ?
C26 N3 La1 128.3(3) . . ?
C26 N3 C4 116.0(3) . . ?
C5 O1 La1 150.2(2) . . ?
C20 O2 La1 143.8(2) . . ?
C35 O3 La1 176.5(2) . . ?
C53 O4 La1 123.5(3) . . ?
C50 O4 La1 123.6(3) . . ?
C50 O4 C53 107.4(4) . . ?
C54 O5 C57 108.0(6) . . ?
C2 C1 N1 111.6(4) . . ?
N2 C2 C1 112.9(4) . . ?
C4 C3 N2 112.2(4) . . ?
C3 C4 N3 111.9(4) . . ?
O1 C5 C6 122.3(3) . . ?
O1 C5 C10 119.9(3) . . ?
C6 C5 C10 117.8(3) . . ?
C5 C6 C12 120.2(3) . . ?
C7 C6 C5 118.5(3) . . ?
C7 C6 C12 121.3(3) . . ?
C6 C7 C8 124.7(4) . . ?
C7 C8 C16 122.4(4) . . ?
C9 C8 C7 116.1(4) . . ?
C9 C8 C16 121.4(4) . . ?
C8 C9 C10 122.2(4) . . ?
C5 C10 C11 123.6(3) . . ?
C9 C10 C5 120.6(4) . . ?
C9 C10 C11 115.8(4) . . ?
C6 C12 C13 112.3(3) . . ?
C6 C12 C14 108.4(3) . . ?
C6 C12 C15 111.5(3) . . ?
C14 C12 C13 108.7(3) . . ?
C15 C12 C13 106.5(3) . . ?
C15 C12 C14 109.3(4) . . ?
O2 C20 C21 122.1(3) . . ?
O2 C20 C25 120.9(3) . . ?
C25 C20 C21 117.0(3) . . ?
C20 C21 C27 120.7(3) . . ?
C22 C21 C20 118.1(4) . . ?
C22 C21 C27 121.2(4) . . ?
C21 C22 C23 124.8(4) . . ?
C22 C23 C31 120.1(4) . . ?
C24 C23 C22 116.3(4) . . ?
C24 C23 C31 123.5(4) . . ?
C23 C24 C25 122.3(4) . . ?
C20 C25 C26 123.4(3) . . ?
C24 C25 C20 120.8(4) . . ?
C24 C25 C26 115.8(4) . . ?
N3 C26 C25 129.2(4) . . ?
C21 C27 C28 110.0(3) . . ?
C29 C27 C21 109.2(4) . . ?
C29 C27 C28 110.4(4) . . ?
C29 C27 C30 108.2(4) . . ?
C30 C27 C21 112.2(4) . . ?
C30 C27 C28 106.9(4) . . ?
O3 C35 C36 120.7(3) . . ?
O3 C35 C40 120.3(3) . . ?
C36 C35 C40 119.0(3) . . ?
C35 C36 C41 122.3(3) . . ?
C37 C36 C35 118.7(4) . . ?
C37 C36 C41 119.1(4) . . ?
C38 C37 C36 123.3(4) . . ?
C37 C38 C45 121.5(4) . . ?
C39 C38 C37 117.2(4) . . ?
C39 C38 C45 121.2(4) . . ?
C38 C39 C40 123.6(4) . . ?
C35 C40 C46 122.5(3) . . ?
C39 C40 C35 118.1(4) . . ?
C39 C40 C46 119.4(4) . . ?
C42 C41 C36 109.9(4) . . ?
C43 C41 C36 110.5(3) . . ?
C43 C41 C42 110.6(4) . . ?
C43 C41 C44 106.2(4) . . ?
C44 C41 C36 113.1(4) . . ?
C44 C41 C42 106.4(4) . . ?
C40 C46 C47 110.5(3) . . ?
C40 C46 C48 109.9(3) . . ?
C40 C46 C49 113.3(4) . . ?
C47 C46 C48 110.3(4) . . ?
C47 C46 C49 106.2(4) . . ?
C48 C46 C49 106.4(4) . . ?
O5 C54 C55 106.2(7) . . ?
C54 C55 C56 104.0(9) . . ?
C57 C56 C55 106.2(8) . . ?
O5 C57 C56 105.5(7) . . ?
C61 O6 C58 101.7(18) . . ?
O6 C58 C59 105.5(13) . . ?
C58 C59 C60 103.0(11) . . ?
C61 C60 C59 102.8(12) . . ?
O6 C61 C60 104.8(13) . . ?
C62 O7 C65 116(2) . . ?
O7 C62 C63 100(2) . . ?
C62 C63 C64 108.5(14) . . ?
C63 C64 C65 107.0(14) . . ?
O7 C65 C64 99.8(19) . . ?
C69 O8 C66 112(2) . . ?
C67 C68 C69 106.0(13) . . ?
O8 C66 C67 108.0(13) . . ?
C66 C67 C68 106.3(12) . . ?
O8 C69 C68 107.0(15) . . ?
C19 C16 C8 111.4(4) . . ?
C19 C16 C18 107.2(7) . . ?
C19 C16 C17 111.7(8) . . ?
C18 C16 C8 111.9(4) . . ?
C17 C16 C8 108.6(5) . . ?
C17 C16 C18 106.0(8) . . ?
C32 C31 C23 109.0(5) . . ?
C32 C31 C34 108.4(7) . . ?
C34 C31 C23 110.8(5) . . ?
C33 C31 C23 110.1(5) . . ?
C33 C31 C32 110.9(6) . . ?
C33 C31 C34 107.6(7) . . ?
O4 C53 C52 106.8(4) . . ?
O4 C50 C51 105.0(5) . . ?
C51 C52 C53 104.5(6) . . ?
C52 C51 C50 111.9(6) . . ?
N1 C11 C10 129.5(4) . . ?

loop_
_geom_bond_atom_site_label_1
_geom_bond_atom_site_label_2
_geom_bond_distance
_geom_bond_site_symmetry_2
_geom_bond_publ_flag
La1 N1 2.721(3) . ?
La1 N2 2.771(3) . ?
La1 N3 2.692(3) . ?
La1 O1 2.318(2) . ?
La1 O2 2.358(3) . ?
La1 O3 2.287(3) . ?
La1 O4 2.703(3) . ?
N1 C1 1.498(6) . ?
N1 C11 1.279(5) . ?
N2 C2 1.432(6) . ?
N2 C3 1.501(6) . ?
N3 C4 1.454(5) . ?
N3 C26 1.265(5) . ?
O1 C5 1.314(4) . ?
O2 C20 1.307(4) . ?
O3 C35 1.348(4) . ?
O4 C53 1.449(6) . ?
O4 C50 1.435(6) . ?
O5 C54 1.391(9) . ?
O5 C57 1.394(8) . ?
C1 C2 1.440(7) . ?
C3 C4 1.443(7) . ?
C5 C6 1.418(5) . ?
C5 C10 1.423(5) . ?
C6 C7 1.388(5) . ?
C6 C12 1.525(5) . ?
C7 C8 1.391(5) . ?
C8 C9 1.388(6) . ?
C8 C16 1.540(5) . ?
C9 C10 1.395(6) . ?
C10 C11 1.441(6) . ?
C12 C13 1.535(5) . ?
C12 C14 1.535(6) . ?
C12 C15 1.532(6) . ?
C20 C21 1.436(5) . ?
C20 C25 1.420(5) . ?
C21 C22 1.381(6) . ?
C21 C27 1.534(6) . ?
C22 C23 1.404(6) . ?
C23 C24 1.361(6) . ?
C23 C31 1.539(6) . ?
C24 C25 1.404(6) . ?
C25 C26 1.440(6) . ?
C27 C28 1.538(6) . ?
C27 C29 1.531(6) . ?
C27 C30 1.532(6) . ?
C35 C36 1.427(5) . ?
C35 C40 1.428(5) . ?
C36 C37 1.390(6) . ?
C36 C41 1.538(6) . ?
C37 C38 1.382(6) . ?
C38 C39 1.379(6) . ?
C38 C45 1.511(6) . ?
C39 C40 1.396(6) . ?
C40 C46 1.527(6) . ?
C41 C42 1.535(6) . ?
C41 C43 1.529(6) . ?
C41 C44 1.532(6) . ?
C46 C47 1.528(6) . ?
C46 C48 1.536(6) . ?
C46 C49 1.537(6) . ?
C54 C55 1.442(12) . ?
C55 C56 1.491(13) . ?
C56 C57 1.456(12) . ?
O6 C58 1.434(10) . ?
O6 C61 1.419(10) . ?
C58 C59 1.504(17) . ?
C59 C60 1.537(17) . ?
C60 C61 1.519(17) . ?
O7 C62 1.416(17) . ?
O7 C65 1.431(18) . ?
C62 C63 1.473(17) . ?
C63 C64 1.500(17) . ?
C64 C65 1.514(18) . ?
O8 C66 1.454(19) . ?
O8 C69 1.432(19) . ?
C68 C67 1.531(18) . ?
C68 C69 1.551(18) . ?
C66 C67 1.517(18) . ?
C16 C19 1.471(8) . ?
C16 C18 1.508(9) . ?
C16 C17 1.477(10) . ?
C31 C32 1.516(9) . ?
C31 C34 1.521(9) . ?
C31 C33 1.498(10) . ?
C53 C52 1.479(8) . ?
C50 C51 1.437(10) . ?
C52 C51 1.415(10) . ?
